data_4073892
loop_
_publ_author_name
'Albrecht, Christian'
'Schwieger, Sebastian'
'R\"uffer, Tobias'
'Bruhn, Clemens'
'Lis, Tadeusz'
'Steinborn, Dirk'

_publ_section_title
;
 Polymeric Alkylidene-Bridged Platinum Complex
 [{Pt2(\m-Cl)2{\m-C(OBu)Me}2}n]:&#x00A0; Synthesis, Reactivity, and
 Quantum Chemical Calculations
;
_journal_issue 24
_journal_name_full Organometallics
_journal_page_first 6000
_journal_paper_doi 10.1021/om7007138
_journal_volume 26
_journal_year 2007
_chemical_formula_moiety 'C22 H32 Br2 Cl2 N2 O2 Pt2'
_chemical_formula_sum 'C22 H32 Br2 Cl2 N2 O2 Pt2'
_chemical_formula_weight 977.40
_chemical_name_systematic
; 
 ? 
;
_space_group_IT_number 2
_symmetry_cell_setting triclinic
_symmetry_space_group_name_Hall '-P 1'
_symmetry_space_group_name_H-M 'P -1'
_atom_sites_solution_hydrogens geom
_atom_sites_solution_primary direct
_atom_sites_solution_secondary difmap
_audit_creation_method SHELXL-97
_cell_angle_alpha 103.28(3)
_cell_angle_beta 92.23(3)
_cell_angle_gamma 113.92(3)
_cell_formula_units_Z 1
_cell_length_a 8.368(3)
_cell_length_b 8.452(3)
_cell_length_c 10.835(3)
_cell_measurement_reflns_used 12430
_cell_measurement_temperature 100(2)
_cell_measurement_theta_max 28.00
_cell_measurement_theta_min 3.31
_cell_volume 674.2(4)
_computing_cell_refinement 'CrysAlis RED'
_computing_data_collection 'CrysAlis CCD'
_computing_data_reduction 'CrysAlis RED'
_computing_structure_refinement 'SHELXL-97 (Sheldrick, 1997)'
_computing_structure_solution 'SHELXS-97 (Sheldrick, 1990)'
_diffrn_ambient_temperature 100(2)
_diffrn_measured_fraction_theta_full 0.988
_diffrn_measured_fraction_theta_max 0.988
_diffrn_measurement_device_type 'KUMA KM4 CCD'
_diffrn_measurement_method \w
_diffrn_radiation_monochromator graphite
_diffrn_radiation_source 'fine-focus sealed tube'
_diffrn_radiation_type MoK\a
_diffrn_radiation_wavelength 0.71073
_diffrn_reflns_av_R_equivalents 0.0469
_diffrn_reflns_av_sigmaI/netI 0.0360
_diffrn_reflns_limit_h_max 11
_diffrn_reflns_limit_h_min -10
_diffrn_reflns_limit_k_max 10
_diffrn_reflns_limit_k_min -11
_diffrn_reflns_limit_l_max 14
_diffrn_reflns_limit_l_min -14
_diffrn_reflns_number 8957
_diffrn_reflns_theta_full 28.00
_diffrn_reflns_theta_max 28.00
_diffrn_reflns_theta_min 3.31
_exptl_absorpt_coefficient_mu 13.547
_exptl_absorpt_correction_T_max 0.264
_exptl_absorpt_correction_T_min 0.064
_exptl_absorpt_correction_type 'numeric analytical'
_exptl_absorpt_process_details 'CrysAlis RED'
_exptl_crystal_colour yellow
_exptl_crystal_density_diffrn 2.407
_exptl_crystal_density_method 'not measured'
_exptl_crystal_description block
_exptl_crystal_F_000 454
_exptl_crystal_size_max 0.2
_exptl_crystal_size_mid 0.2
_exptl_crystal_size_min 0.11
_refine_diff_density_max 1.751
_refine_diff_density_min -1.624
_refine_diff_density_rms 0.203
_refine_ls_extinction_method none
_refine_ls_goodness_of_fit_ref 1.028
_refine_ls_hydrogen_treatment constr
_refine_ls_matrix_type full
_refine_ls_number_parameters 145
_refine_ls_number_reflns 3204
_refine_ls_number_restraints 0
_refine_ls_restrained_S_all 1.028
_refine_ls_R_factor_all 0.0270
_refine_ls_R_factor_gt 0.0249
_refine_ls_shift/su_max 0.004
_refine_ls_shift/su_mean 0.001
_refine_ls_structure_factor_coef Fsqd
_refine_ls_weighting_details 'calc w=1/[\s^2^(Fo^2^)+(0.0440P)^2^+0.0000P] where P=(Fo^2^+2Fc^2^)/3'
_refine_ls_weighting_scheme calc
_refine_ls_wR_factor_gt 0.0625
_refine_ls_wR_factor_ref 0.0632
_reflns_number_gt 2995
_reflns_number_total 3204
_reflns_threshold_expression >2sigma(I)
_cod_data_source_file om7007138-file002.cif
_cod_data_source_block ch08abs
_cod_database_code 4073892

loop_
_symmetry_equiv_pos_as_xyz
'x, y, z'
'-x, -y, -z'

loop_
_atom_site_label
_atom_site_type_symbol
_atom_site_fract_x
_atom_site_fract_y
_atom_site_fract_z
_atom_site_U_iso_or_equiv
_atom_site_adp_type
_atom_site_occupancy
_atom_site_symmetry_multiplicity
_atom_site_calc_flag
_atom_site_refinement_flags
Pt Pt 0.646172(18) 0.551957(19) 0.574215(13) 0.00888(7) Uani 1 1 d .
Br Br 0.65846(7) 0.51653(7) 0.88460(4) 0.02138(11) Uani 1 1 d .
Cl Cl 0.89759(13) 0.81660(14) 0.68213(10) 0.0152(2) Uani 1 1 d .
N N 0.7755(4) 0.4176(5) 0.6551(3) 0.0109(7) Uani 1 1 d .
C21 C 0.7852(5) 0.4155(6) 0.7774(4) 0.0130(8) Uani 1 1 d .
C31 C 0.8824(6) 0.3427(6) 0.8321(4) 0.0150(8) Uani 1 1 d .
H31 H 0.8845 0.3442 0.9201 0.018 Uiso 1 1 calc R
C41 C 0.9762(6) 0.2677(6) 0.7552(5) 0.0176(9) Uani 1 1 d .
H41 H 1.0451 0.2176 0.7895 0.021 Uiso 1 1 calc R
C51 C 0.9671(6) 0.2675(6) 0.6260(4) 0.0148(8) Uani 1 1 d .
H51 H 1.0291 0.2165 0.5706 0.018 Uiso 1 1 calc R
C61 C 0.8669(5) 0.3424(6) 0.5804(4) 0.0127(8) Uani 1 1 d .
H61 H 0.8612 0.3416 0.4925 0.015 Uiso 1 1 calc R
C1 C 0.5450(5) 0.7045(5) 0.5124(4) 0.0108(7) Uani 1 1 d .
O O 0.4948(4) 0.8139(4) 0.6005(3) 0.0114(6) Uani 1 1 d .
C2 C 0.6384(6) 0.8114(6) 0.4221(4) 0.0134(8) Uani 1 1 d .
H2A H 0.6788 0.7387 0.3585 0.020 Uiso 1 1 calc R
H2B H 0.7403 0.9206 0.4708 0.020 Uiso 1 1 calc R
H2C H 0.5566 0.8444 0.3784 0.020 Uiso 1 1 calc R
C3 C 0.4224(6) 0.7556(6) 0.7102(4) 0.0139(8) Uani 1 1 d .
H3A H 0.5128 0.7460 0.7660 0.017 Uiso 1 1 calc R
H3B H 0.3197 0.6367 0.6816 0.017 Uiso 1 1 calc R
C4 C 0.3665(5) 0.8952(6) 0.7817(4) 0.0132(8) Uani 1 1 d .
H4A H 0.2835 0.9098 0.7224 0.016 Uiso 1 1 calc R
H4B H 0.4716 1.0119 0.8123 0.016 Uiso 1 1 calc R
C5 C 0.2774(6) 0.8449(6) 0.8961(4) 0.0152(8) Uani 1 1 d .
H5A H 0.3578 0.8246 0.9535 0.018 Uiso 1 1 calc R
H5B H 0.1685 0.7316 0.8654 0.018 Uiso 1 1 calc R
C6 C 0.2304(6) 0.9933(7) 0.9709(4) 0.0187(9) Uani 1 1 d .
H6A H 0.1785 0.9603 1.0459 0.028 Uiso 1 1 calc R
H6B H 0.1451 1.0083 0.9156 0.028 Uiso 1 1 calc R
H6C H 0.3376 1.1064 0.9991 0.028 Uiso 1 1 calc R

loop_
_atom_site_aniso_label
_atom_site_aniso_U_11
_atom_site_aniso_U_22
_atom_site_aniso_U_33
_atom_site_aniso_U_23
_atom_site_aniso_U_13
_atom_site_aniso_U_12
Pt 0.00990(9) 0.01024(9) 0.00768(9) 0.00177(6) 0.00155(5) 0.00577(6)
Br 0.0333(3) 0.0296(3) 0.0123(2) 0.00631(18) 0.00931(18) 0.0233(2)
Cl 0.0131(4) 0.0136(5) 0.0153(5) 0.0002(4) -0.0021(4) 0.0044(4)
N 0.0091(15) 0.0093(16) 0.0126(17) 0.0020(13) 0.0015(12) 0.0029(13)
C21 0.0154(19) 0.0150(19) 0.0093(18) 0.0002(15) 0.0033(15) 0.0088(16)
C31 0.021(2) 0.014(2) 0.0095(19) 0.0022(16) -0.0006(16) 0.0073(17)
C41 0.017(2) 0.015(2) 0.023(2) 0.0054(17) -0.0002(17) 0.0087(17)
C51 0.0149(19) 0.0122(19) 0.017(2) 0.0017(16) 0.0028(16) 0.0064(16)
C61 0.0141(19) 0.0111(18) 0.0116(19) 0.0042(15) 0.0030(15) 0.0035(15)
C1 0.0126(18) 0.0094(18) 0.0122(18) 0.0030(15) 0.0030(15) 0.0063(15)
O 0.0164(14) 0.0091(13) 0.0106(14) 0.0017(11) 0.0037(11) 0.0075(11)
C2 0.0160(19) 0.018(2) 0.0128(19) 0.0076(16) 0.0050(15) 0.0114(16)
C3 0.019(2) 0.016(2) 0.0101(19) 0.0061(16) 0.0050(16) 0.0095(17)
C4 0.0148(19) 0.0141(19) 0.0119(19) 0.0016(16) 0.0046(15) 0.0083(16)
C5 0.018(2) 0.013(2) 0.015(2) 0.0022(16) 0.0044(16) 0.0079(16)
C6 0.019(2) 0.025(2) 0.016(2) 0.0020(18) 0.0071(17) 0.0145(19)

loop_
_atom_type_symbol
_atom_type_description
_atom_type_scat_dispersion_real
_atom_type_scat_dispersion_imag
_atom_type_scat_source
C C 0.0033 0.0016 'International Tables Vol C Tables 4.2.6.8 and 6.1.1.4'
H H 0.0000 0.0000 'International Tables Vol C Tables 4.2.6.8 and 6.1.1.4'
N N 0.0061 0.0033 'International Tables Vol C Tables 4.2.6.8 and 6.1.1.4'
O O 0.0106 0.0060 'International Tables Vol C Tables 4.2.6.8 and 6.1.1.4'
Cl Cl 0.1484 0.1585 'International Tables Vol C Tables 4.2.6.8 and 6.1.1.4'
Br Br -0.2901 2.4595 'International Tables Vol C Tables 4.2.6.8 and 6.1.1.4'
Pt Pt -1.7033 8.3905 'International Tables Vol C Tables 4.2.6.8 and 6.1.1.4'

loop_
_geom_angle_atom_site_label_1
_geom_angle_atom_site_label_2
_geom_angle_atom_site_label_3
_geom_angle
_geom_angle_site_symmetry_1
_geom_angle_site_symmetry_3
C1 Pt C1 101.72(15) . 2_666
C1 Pt N 173.42(14) . .
C1 Pt N 84.74(15) 2_666 .
C1 Pt Cl 89.05(12) . .
C1 Pt Cl 169.01(12) 2_666 .
N Pt Cl 84.54(10) . .
C1 Pt Pt 51.76(12) . 2_666
C1 Pt Pt 49.97(12) 2_666 2_666
N Pt Pt 134.69(9) . 2_666
Cl Pt Pt 140.75(4) . 2_666
C21 N C61 116.9(4) . .
C21 N Pt 124.2(3) . .
C61 N Pt 118.6(3) . .
N C21 C31 124.1(4) . .
N C21 Br 118.5(3) . .
C31 C21 Br 117.4(3) . .
C21 C31 C41 118.4(4) . .
C21 C31 H31 120.8 . .
C41 C31 H31 120.8 . .
C31 C41 C51 118.5(4) . .
C31 C41 H41 120.8 . .
C51 C41 H41 120.8 . .
C61 C51 C41 118.9(4) . .
C61 C51 H51 120.5 . .
C41 C51 H51 120.5 . .
N C61 C51 123.2(4) . .
N C61 H61 118.4 . .
C51 C61 H61 118.4 . .
O C1 C2 106.8(3) . .
O C1 Pt 118.6(3) . .
C2 C1 Pt 119.1(3) . .
O C1 Pt 116.8(3) . 2_666
C2 C1 Pt 115.5(3) . 2_666
Pt C1 Pt 78.28(15) . 2_666
C1 O C3 119.3(3) . .
C1 C2 H2A 109.5 . .
C1 C2 H2B 109.5 . .
H2A C2 H2B 109.5 . .
C1 C2 H2C 109.5 . .
H2A C2 H2C 109.5 . .
H2B C2 H2C 109.5 . .
O C3 C4 106.6(3) . .
O C3 H3A 110.4 . .
C4 C3 H3A 110.4 . .
O C3 H3B 110.4 . .
C4 C3 H3B 110.4 . .
H3A C3 H3B 108.6 . .
C3 C4 C5 112.2(4) . .
C3 C4 H4A 109.2 . .
C5 C4 H4A 109.2 . .
C3 C4 H4B 109.2 . .
C5 C4 H4B 109.2 . .
H4A C4 H4B 107.9 . .
C4 C5 C6 111.1(4) . .
C4 C5 H5A 109.4 . .
C6 C5 H5A 109.4 . .
C4 C5 H5B 109.4 . .
C6 C5 H5B 109.4 . .
H5A C5 H5B 108.0 . .
C5 C6 H6A 109.5 . .
C5 C6 H6B 109.5 . .
H6A C6 H6B 109.5 . .
C5 C6 H6C 109.5 . .
H6A C6 H6C 109.5 . .
H6B C6 H6C 109.5 . .

loop_
_geom_bond_atom_site_label_1
_geom_bond_atom_site_label_2
_geom_bond_distance
_geom_bond_site_symmetry_2
Pt C1 2.016(4) .
Pt C1 2.068(4) 2_666
Pt N 2.146(4) .
Pt Cl 2.3638(17) .
Pt Pt 2.5778(12) 2_666
Br C21 1.891(4) .
N C21 1.329(6) .
N C61 1.360(5) .
C21 C31 1.388(6) .
C31 C41 1.387(6) .
C31 H31 0.9500 .
C41 C51 1.399(6) .
C41 H41 0.9500 .
C51 C61 1.374(6) .
C51 H51 0.9500 .
C61 H61 0.9500 .
C1 O 1.373(5) .
C1 C2 1.509(6) .
C1 Pt 2.068(4) 2_666
O C3 1.451(5) .
C2 H2A 0.9800 .
C2 H2B 0.9800 .
C2 H2C 0.9800 .
C3 C4 1.506(6) .
C3 H3A 0.9900 .
C3 H3B 0.9900 .
C4 C5 1.526(6) .
C4 H4A 0.9900 .
C4 H4B 0.9900 .
C5 C6 1.531(6) .
C5 H5A 0.9900 .
C5 H5B 0.9900 .
C6 H6A 0.9800 .
C6 H6B 0.9800 .
C6 H6C 0.9800 .

loop_
_geom_torsion_atom_site_label_1
_geom_torsion_atom_site_label_2
_geom_torsion_atom_site_label_3
_geom_torsion_atom_site_label_4
_geom_torsion
_geom_torsion_site_symmetry_1
_geom_torsion_site_symmetry_4
C1 Pt N C21 -107.4(3) 2_666 .
Cl Pt N C21 75.1(3) . .
Pt Pt N C21 -106.0(3) 2_666 .
C1 Pt N C61 78.6(3) 2_666 .
Cl Pt N C61 -99.0(3) . .
Pt Pt N C61 79.9(3) 2_666 .
C61 N C21 C31 0.3(6) . .
Pt N C21 C31 -173.9(3) . .
C61 N C21 Br -179.4(3) . .
Pt N C21 Br 6.4(5) . .
N C21 C31 C41 0.3(7) . .
Br C21 C31 C41 179.9(3) . .
C21 C31 C41 C51 -0.6(6) . .
C31 C41 C51 C61 0.4(6) . .
C21 N C61 C51 -0.4(6) . .
Pt N C61 C51 174.0(3) . .
C41 C51 C61 N 0.1(6) . .
C1 Pt C1 O 114.3(3) 2_666 .
Cl Pt C1 O -67.9(3) . .
Pt Pt C1 O 114.3(3) 2_666 .
C1 Pt C1 C2 -112.8(4) 2_666 .
Cl Pt C1 C2 65.0(3) . .
Pt Pt C1 C2 -112.8(4) 2_666 .
C1 Pt C1 Pt 0.0 2_666 2_666
Cl Pt C1 Pt 177.79(10) . 2_666
C2 C1 O C3 -171.9(3) . .
Pt C1 O C3 -33.8(4) . .
Pt C1 O C3 57.1(4) 2_666 .
C1 O C3 C4 -175.3(3) . .
O C3 C4 C5 176.7(3) . .
C3 C4 C5 C6 177.1(4) . .
